data_2016839
loop_
_publ_author_name
'Zhang, Zai-Chao'

_publ_section_title
;Poly[hexaaquaocta-\m~3~-hydroxido-tetrakis(\m~3~-methylenedisulfonato)-\m~6~-oxido-hexaytterbium(III)]:
 the first lanthanide sulfonate containing a hexanuclear Ln--hydroxide/oxide
 cluster synthesized <i>via</i> `ligand-controlled acidolysis' of lanthanide
 oxide
;
_journal_coeditor_code MX3004
_journal_issue 11
_journal_name_full 'Acta Crystallographica Section C'
_journal_page_first m381
_journal_page_last m383
_journal_paper_doi 10.1107/S0108270108033684
_journal_volume 64
_journal_year 2008
_chemical_formula_iupac '[Yb6 (C H2 O6 S2)4 (O H)8 O (H2 O)6]'
_chemical_formula_moiety 'C4 H28 O39 S8 Yb6'
_chemical_formula_sum 'C4 H28 O39 S8 Yb6'
_chemical_formula_weight 1994.98
_chemical_name_systematic
;
Poly[hexaaquaocta-\m~3~-hydroxido-tetrakis(\m~3~-methylenedisulfonato)-\m~6~-
oxido-hexaytterbium(III)]
;
_space_group_IT_number 14
_symmetry_cell_setting monoclinic
_symmetry_space_group_name_Hall '-P 2yn'
_symmetry_space_group_name_H-M 'P 1 21/n 1'
_atom_sites_solution_hydrogens geom
_atom_sites_solution_primary direct
_atom_sites_solution_secondary difmap
_cell_angle_alpha 90.00
_cell_angle_beta 96.1580(10)
_cell_angle_gamma 90.00
_cell_formula_units_Z 2
_cell_length_a 8.7633(2)
_cell_length_b 12.4480(2)
_cell_length_c 16.2201(3)
_cell_measurement_reflns_used 9872
_cell_measurement_temperature 296(2)
_cell_measurement_theta_max 55.04
_cell_measurement_theta_min 6.02
_cell_volume 1759.17(6)
_computing_cell_refinement 'SAINT (Bruker, 2004)'
_computing_data_collection 'APEX2 (Bruker, 2004)'
_computing_data_reduction 'SAINT (Bruker, 2004)'
_computing_molecular_graphics 'ORTEP-3 for Windows (Farrugia, 1997)'
_computing_publication_material 'SHELXL97 (Sheldrick, 2008) and PLATON (Spek, 2003)'
_computing_structure_refinement 'SHELXL97 (Sheldrick, 2008)'
_computing_structure_solution 'SHELXS97 (Sheldrick, 2008)'
_diffrn_ambient_temperature 296(2)
_diffrn_measured_fraction_theta_full 0.998
_diffrn_measured_fraction_theta_max 0.998
_diffrn_measurement_device_type 'Bruker SMART APEXII'
_diffrn_measurement_method \w
_diffrn_radiation_monochromator graphite
_diffrn_radiation_source 'fine-focus sealed tube'
_diffrn_radiation_type MoK\a
_diffrn_radiation_wavelength 0.71073
_diffrn_reflns_av_R_equivalents 0.0299
_diffrn_reflns_av_sigmaI/netI 0.0233
_diffrn_reflns_limit_h_max 10
_diffrn_reflns_limit_h_min -10
_diffrn_reflns_limit_k_max 14
_diffrn_reflns_limit_k_min -14
_diffrn_reflns_limit_l_max 19
_diffrn_reflns_limit_l_min -19
_diffrn_reflns_number 14471
_diffrn_reflns_theta_full 25.00
_diffrn_reflns_theta_max 25.00
_diffrn_reflns_theta_min 2.07
_diffrn_standards_decay_% 0
_diffrn_standards_number 0
_exptl_absorpt_coefficient_mu 16.393
_exptl_absorpt_correction_T_max 0.09
_exptl_absorpt_correction_T_min 0.06
_exptl_absorpt_correction_type multi-scan
_exptl_absorpt_process_details '(SADABS; Bruker, 2000)'
_exptl_crystal_colour colorless
_exptl_crystal_density_diffrn 3.766
_exptl_crystal_density_method 'not measured'
_exptl_crystal_description prism-like
_exptl_crystal_F_000 1824
_exptl_crystal_size_max .20
_exptl_crystal_size_mid .15
_exptl_crystal_size_min .15
_refine_diff_density_max 0.953
_refine_diff_density_min -1.498
_refine_ls_extinction_method none
_refine_ls_goodness_of_fit_ref 1.063
_refine_ls_hydrogen_treatment mixed
_refine_ls_matrix_type full
_refine_ls_number_parameters 289
_refine_ls_number_reflns 3100
_refine_ls_number_restraints 13
_refine_ls_restrained_S_all 1.074
_refine_ls_R_factor_all 0.0290
_refine_ls_R_factor_gt 0.0276
_refine_ls_shift/su_max 0.001
_refine_ls_shift/su_mean 0.000
_refine_ls_structure_factor_coef Fsqd
_refine_ls_weighting_details 'calc w=1/[\s^2^(Fo^2^)+(0.0556P)^2^+2.8927P] where P=(Fo^2^+2Fc^2^)/3'
_refine_ls_weighting_scheme calc
_refine_ls_wR_factor_gt 0.0737
_refine_ls_wR_factor_ref 0.0749
_reflns_number_gt 2962
_reflns_number_total 3100
_reflns_threshold_expression I>2\s(I)
_cod_data_source_file mx3004.cif
_cod_data_source_block I
_cod_original_sg_symbol_H-M 'P 21/n'
_cod_database_code 2016839
_cod_database_fobs_code 2016839

loop_
_symmetry_equiv_pos_as_xyz
'x, y, z'
'-x+1/2, y+1/2, -z+1/2'
'-x, -y, -z'
'x-1/2, -y-1/2, z-1/2'

loop_
_atom_site_type_symbol
_atom_site_label
_atom_site_fract_x
_atom_site_fract_y
_atom_site_fract_z
_atom_site_U_iso_or_equiv
_atom_site_adp_type
_atom_site_calc_flag
_atom_site_refinement_flags
_atom_site_occupancy
C C1 0.0837(8) 0.5310(6) 0.7952(4) 0.0175(15) Uani d . 1
H H1A -0.0044 0.5269 0.8266 0.021 Uiso calc R 1
H H1B 0.1687 0.5596 0.8319 0.021 Uiso calc R 1
C C2 0.9862(7) 0.8662(5) 0.5684(4) 0.0135(14) Uani d . 1
H H2A 1.0477 0.8354 0.6159 0.016 Uiso calc R 1
H H2B 1.0335 0.9336 0.5552 0.016 Uiso calc R 1
O O1 0.5000 0.5000 0.5000 0.0103(13) Uani d S 1
O O2 0.6272(5) 0.4765(4) 0.6471(3) 0.0117(10) Uani d D 1
H H2 0.682(7) 0.477(6) 0.691(2) 0.014 Uiso d D 1
O O3 0.4627(5) 0.6716(4) 0.5809(3) 0.0109(9) Uani d D 1
H H3 0.459(9) 0.727(3) 0.608(4) 0.013 Uiso d D 1
O O4 0.3805(5) 0.3425(3) 0.5717(3) 0.0126(10) Uani d D 1
H H4 0.346(8) 0.291(4) 0.595(4) 0.015 Uiso d D 1
O O5 0.7871(5) 0.4623(3) 0.4980(3) 0.0107(9) Uani d D 1
H H5 0.869(4) 0.436(6) 0.489(5) 0.013 Uiso d D 1
O O6 0.1641(6) 0.6128(4) 0.6591(3) 0.0192(11) Uani d . 1
O O7 -0.1042(6) 0.5872(4) 0.6700(3) 0.0244(12) Uani d . 1
O O8 0.0338(6) 0.7264(4) 0.7490(3) 0.0245(12) Uani d . 1
O O9 0.2641(7) 0.4113(4) 0.7201(4) 0.0330(14) Uani d U 1
O O10 0.0035(7) 0.3554(5) 0.7150(4) 0.0358(13) Uani d U 1
O O11 0.1699(7) 0.3443(5) 0.8436(4) 0.0356(15) Uani d . 1
O O12 0.9286(5) 0.6745(4) 0.5083(3) 0.0162(10) Uani d . 1
O O13 1.1517(6) 0.7666(4) 0.4709(3) 0.0220(11) Uani d . 1
O O14 0.8958(7) 0.8242(4) 0.4125(3) 0.0275(13) Uani d . 1
O O15 0.7322(6) 0.7877(4) 0.6076(3) 0.0210(11) Uani d . 1
O O16 0.8219(6) 0.9527(4) 0.6727(3) 0.0247(12) Uani d . 1
O O17 0.7158(6) 0.9511(4) 0.5287(3) 0.0249(12) Uani d . 1
O O18 0.4633(7) 0.5998(4) 0.7527(3) 0.0250(12) Uani d D 1
H H18A 0.523(8) 0.567(6) 0.786(4) 0.030 Uiso d D 1
H H18B 0.443(10) 0.661(3) 0.766(5) 0.030 Uiso d D 1
O O19 0.7288(6) 0.2612(4) 0.6809(3) 0.0210(11) Uani d D 1
H H19A 0.805(5) 0.297(6) 0.696(5) 0.025 Uiso d D 1
H H19B 0.655(5) 0.270(6) 0.707(4) 0.025 Uiso d D 1
O O20 0.5586(6) 0.1539(4) 0.5441(3) 0.0188(11) Uani d D 1
H H20A 0.483(5) 0.135(6) 0.513(4) 0.023 Uiso d D 1
H H20B 0.633(5) 0.114(5) 0.544(5) 0.023 Uiso d D 1
S S1 0.04098(19) 0.62200(13) 0.71254(10) 0.0126(3) Uani d . 1
S S2 0.1317(2) 0.39858(14) 0.76587(12) 0.0187(4) Uani d . 1
S S3 0.98955(19) 0.77673(14) 0.48200(10) 0.0137(3) Uani d . 1
S S4 0.79995(19) 0.89288(13) 0.59619(11) 0.0133(3) Uani d . 1
Yb Yb1 0.37218(3) 0.51501(2) 0.625646(17) 0.00951(11) Uani d U 1
Yb Yb2 0.70535(3) 0.61052(2) 0.562251(17) 0.00904(11) Uani d . 1
Yb Yb3 0.63546(3) 0.33629(2) 0.554508(16) 0.00927(11) Uani d U 1

loop_
_atom_site_aniso_label
_atom_site_aniso_U_11
_atom_site_aniso_U_22
_atom_site_aniso_U_33
_atom_site_aniso_U_12
_atom_site_aniso_U_13
_atom_site_aniso_U_23
C1 0.018(3) 0.023(4) 0.012(3) 0.004(3) 0.006(3) -0.002(3)
C2 0.011(3) 0.009(3) 0.021(4) 0.000(3) 0.006(3) 0.003(3)
O1 0.014(3) 0.006(3) 0.011(3) 0.001(2) 0.001(3) -0.001(3)
O2 0.012(2) 0.014(2) 0.009(2) -0.0012(19) -0.0006(18) 0.0026(19)
O3 0.011(2) 0.009(2) 0.013(2) 0.0009(18) 0.0048(18) -0.0032(18)
O4 0.015(2) 0.007(2) 0.016(2) -0.0014(18) 0.0041(19) 0.0046(19)
O5 0.009(2) 0.009(2) 0.015(2) 0.0007(18) 0.0050(18) -0.0003(18)
O6 0.016(3) 0.024(3) 0.019(3) 0.003(2) 0.007(2) 0.005(2)
O7 0.017(3) 0.032(3) 0.022(3) -0.006(2) -0.008(2) 0.011(2)
O8 0.032(3) 0.014(3) 0.028(3) 0.003(2) 0.007(2) -0.005(2)
O9 0.042(3) 0.018(3) 0.046(4) 0.010(2) 0.033(3) 0.015(2)
O10 0.038(3) 0.027(3) 0.041(3) -0.005(2) 0.000(3) -0.007(2)
O11 0.041(4) 0.029(3) 0.038(3) 0.007(3) 0.014(3) 0.019(3)
O12 0.011(2) 0.015(2) 0.024(3) 0.0002(19) 0.006(2) 0.003(2)
O13 0.016(2) 0.018(3) 0.035(3) 0.003(2) 0.013(2) 0.002(2)
O14 0.039(3) 0.028(3) 0.016(3) 0.015(2) 0.003(2) 0.004(2)
O15 0.017(3) 0.017(3) 0.030(3) -0.009(2) 0.011(2) -0.008(2)
O16 0.029(3) 0.024(3) 0.021(3) -0.007(2) 0.003(2) -0.012(2)
O17 0.028(3) 0.023(3) 0.023(3) 0.014(2) 0.000(2) -0.001(2)
O18 0.032(3) 0.024(3) 0.017(3) 0.010(2) -0.007(2) -0.012(2)
O19 0.022(3) 0.025(3) 0.016(3) 0.000(2) 0.001(2) 0.005(2)
O20 0.018(3) 0.010(2) 0.028(3) -0.0004(19) 0.000(2) -0.002(2)
S1 0.0117(8) 0.0146(8) 0.0119(8) 0.0026(6) 0.0033(6) 0.0008(7)
S2 0.0219(9) 0.0137(8) 0.0222(9) -0.0010(7) 0.0098(7) 0.0040(7)
S3 0.0117(8) 0.0155(8) 0.0149(8) 0.0037(6) 0.0051(6) 0.0031(7)
S4 0.0117(8) 0.0120(8) 0.0165(8) 0.0011(6) 0.0028(6) -0.0043(6)
Yb1 0.00899(17) 0.00976(17) 0.01023(17) 0.00016(10) 0.00319(11) 0.00017(10)
Yb2 0.00804(17) 0.00890(17) 0.01025(17) -0.00008(10) 0.00130(11) -0.00049(10)
Yb3 0.00900(17) 0.00893(17) 0.01012(17) 0.00048(10) 0.00213(12) 0.00071(10)

loop_
_atom_type_symbol
_atom_type_description
_atom_type_scat_dispersion_real
_atom_type_scat_dispersion_imag
_atom_type_scat_source
C C 0.0033 0.0016 'International Tables Vol C Tables 4.2.6.8 and 6.1.1.4'
H H 0.0000 0.0000 'International Tables Vol C Tables 4.2.6.8 and 6.1.1.4'
O O 0.0106 0.0060 'International Tables Vol C Tables 4.2.6.8 and 6.1.1.4'
S S 0.1246 0.1234 'International Tables Vol C Tables 4.2.6.8 and 6.1.1.4'
Yb Yb -0.3850 5.5486 'International Tables Vol C Tables 4.2.6.8 and 6.1.1.4'

loop_
_geom_angle_atom_site_label_1
_geom_angle_atom_site_label_2
_geom_angle_atom_site_label_3
_geom_angle_site_symmetry_1
_geom_angle_site_symmetry_3
_geom_angle
_geom_angle_publ_flag
S1 C1 S2 . . 115.4(4) ?
S1 C1 H1A . . 108.4 ?
S2 C1 H1A . . 108.4 ?
S1 C1 H1B . . 108.4 ?
S2 C1 H1B . . 108.4 ?
H1A C1 H1B . . 107.5 ?
S4 C2 S3 . . 114.1(4) ?
S4 C2 H2A . . 108.7 ?
S3 C2 H2A . . 108.7 ?
S4 C2 H2B . . 108.7 ?
S3 C2 H2B . . 108.7 ?
H2A C2 H2B . . 107.6 ?
Yb2 O1 Yb2 3_666 . 180.000(11) ?
Yb2 O1 Yb1 3_666 3_666 89.734(9) ?
Yb2 O1 Yb1 . 3_666 90.266(9) ?
Yb2 O1 Yb1 3_666 . 90.266(9) y
Yb2 O1 Yb1 . . 89.734(9) y
Yb1 O1 Yb1 3_666 . 180.0 ?
Yb2 O1 Yb3 3_666 . 89.287(9) ?
Yb2 O1 Yb3 . . 90.713(9) y
Yb1 O1 Yb3 3_666 . 89.411(9) ?
Yb1 O1 Yb3 . . 90.589(9) y
Yb2 O1 Yb3 3_666 3_666 90.713(9) ?
Yb2 O1 Yb3 . 3_666 89.287(9) y
Yb1 O1 Yb3 3_666 3_666 90.589(9) ?
Yb1 O1 Yb3 . 3_666 89.411(9) y
Yb3 O1 Yb3 . 3_666 180.0 ?
Yb1 O2 Yb3 . . 99.12(17) ?
Yb1 O2 Yb2 . . 96.05(16) ?
Yb3 O2 Yb2 . . 97.25(17) ?
Yb1 O2 H2 . . 127(6) ?
Yb3 O2 H2 . . 121(5) ?
Yb2 O2 H2 . . 110(5) ?
Yb1 O3 Yb3 . 3_666 99.44(17) ?
Yb1 O3 Yb2 . . 96.80(17) ?
Yb3 O3 Yb2 3_666 . 96.75(16) ?
Yb1 O3 H3 . . 122(5) ?
Yb3 O3 H3 3_666 . 121(5) ?
Yb2 O3 H3 . . 116(5) ?
Yb3 O4 Yb2 . 3_666 96.83(17) ?
Yb3 O4 Yb1 . . 98.50(17) ?
Yb2 O4 Yb1 3_666 . 95.76(16) ?
Yb3 O4 H4 . . 116(6) ?
Yb2 O4 H4 3_666 . 122(5) ?
Yb1 O4 H4 . . 122(5) ?
Yb2 O5 Yb3 . . 98.42(16) ?
Yb2 O5 Yb1 . 3_666 96.14(16) ?
Yb3 O5 Yb1 . 3_666 96.13(16) ?
Yb2 O5 H5 . . 138(5) ?
Yb3 O5 H5 . . 110(5) ?
Yb1 O5 H5 3_666 . 110(5) ?
S1 O6 Yb1 . . 146.6(3) ?
S1 O7 Yb2 . 1_455 148.5(3) ?
S2 O9 Yb1 . . 144.7(3) ?
S3 O12 Yb2 . . 138.1(3) ?
S3 O13 Yb3 . 3_766 151.3(3) ?
S4 O15 Yb2 . . 147.0(3) ?
Yb1 O18 H18A . . 119(5) ?
Yb1 O18 H18B . . 125(5) ?
H18A O18 H18B . . 115(5) ?
Yb3 O19 H19A . . 105(6) ?
Yb3 O19 H19B . . 101(6) ?
H19A O19 H19B . . 116(5) ?
Yb3 O20 H20A . . 122(6) ?
Yb3 O20 H20B . . 112(5) ?
H20A O20 H20B . . 114(5) ?
O8 S1 O7 . . 113.2(3) ?
O8 S1 O6 . . 112.6(3) ?
O7 S1 O6 . . 111.2(3) ?
O8 S1 C1 . . 106.5(3) ?
O7 S1 C1 . . 105.9(3) ?
O6 S1 C1 . . 106.9(3) ?
O10 S2 O11 . . 115.2(4) ?
O10 S2 O9 . . 111.6(4) ?
O11 S2 O9 . . 112.1(4) ?
O10 S2 C1 . . 108.1(4) ?
O11 S2 C1 . . 103.9(3) ?
O9 S2 C1 . . 105.1(3) ?
O14 S3 O13 . . 114.7(3) ?
O14 S3 O12 . . 112.8(3) ?
O13 S3 O12 . . 110.6(3) ?
O14 S3 C2 . . 107.4(3) ?
O13 S3 C2 . . 104.4(3) ?
O12 S3 C2 . . 106.0(3) ?
O16 S4 O17 . . 113.8(3) ?
O16 S4 O15 . . 111.9(3) ?
O17 S4 O15 . . 111.4(3) ?
O16 S4 C2 . . 105.9(3) ?
O17 S4 C2 . . 108.1(3) ?
O15 S4 C2 . . 105.3(3) ?
O3 Yb1 O2 . . 81.82(16) ?
O3 Yb1 O9 . . 152.86(18) ?
O2 Yb1 O9 . . 104.43(19) ?
O3 Yb1 O6 . . 86.20(16) ?
O2 Yb1 O6 . . 149.77(18) ?
O9 Yb1 O6 . . 75.23(18) ?
O3 Yb1 O4 . . 130.68(16) ?
O2 Yb1 O4 . . 78.04(16) ?
O9 Yb1 O4 . . 76.28(18) ?
O6 Yb1 O4 . . 129.37(17) ?
O3 Yb1 O5 . 3_666 79.48(16) ?
O2 Yb1 O5 . 3_666 130.08(16) ?
O9 Yb1 O5 . 3_666 113.1(2) ?
O6 Yb1 O5 . 3_666 73.92(16) ?
O4 Yb1 O5 . 3_666 80.11(16) ?
O3 Yb1 O18 . . 78.34(18) ?
O2 Yb1 O18 . . 74.19(18) ?
O9 Yb1 O18 . . 78.1(2) ?
O6 Yb1 O18 . . 76.26(18) ?
O4 Yb1 O18 . . 135.73(17) ?
O5 Yb1 O18 3_666 . 143.69(17) ?
O3 Yb1 O1 . . 65.64(11) ?
O2 Yb1 O1 . . 65.15(11) ?
O9 Yb1 O1 . . 141.14(14) ?
O6 Yb1 O1 . . 133.14(12) ?
O4 Yb1 O1 . . 65.03(11) ?
O5 Yb1 O1 3_666 . 64.95(11) ?
O18 Yb1 O1 . . 128.15(15) ?
O3 Yb1 Yb2 . . 42.22(11) ?
O2 Yb1 Yb2 . . 42.39(11) ?
O9 Yb1 Yb2 . . 145.95(16) ?
O6 Yb1 Yb2 . . 127.68(12) ?
O4 Yb1 Yb2 . . 98.39(11) ?
O5 Yb1 Yb2 3_666 . 98.69(11) ?
O18 Yb1 Yb2 . . 83.55(15) ?
O1 Yb1 Yb2 . . 44.709(6) ?
O3 Yb1 Yb2 . 3_666 98.69(11) ?
O2 Yb1 Yb2 . 3_666 97.92(12) ?
O9 Yb1 Yb2 . 3_666 106.38(16) ?
O6 Yb1 Yb2 . 3_666 111.32(13) ?
O4 Yb1 Yb2 . 3_666 41.82(11) ?
O5 Yb1 Yb2 3_666 3_666 41.23(11) ?
O18 Yb1 Yb2 . 3_666 171.83(14) ?
O1 Yb1 Yb2 . 3_666 44.448(6) ?
Yb2 Yb1 Yb2 . 3_666 89.157(9) ?
O3 Yb1 Yb3 . 3_666 40.49(11) ?
O2 Yb1 Yb3 . 3_666 99.91(11) ?
O9 Yb1 Yb3 . 3_666 153.93(17) ?
O6 Yb1 Yb3 . 3_666 88.40(12) ?
O4 Yb1 Yb3 . 3_666 100.09(11) ?
O5 Yb1 Yb3 3_666 3_666 41.64(11) ?
O18 Yb1 Yb3 . 3_666 118.04(14) ?
O1 Yb1 Yb3 . 3_666 45.741(6) ?
Yb2 Yb1 Yb3 . 3_666 59.852(8) ?
Yb2 Yb1 Yb3 3_666 3_666 60.527(8) ?
O3 Yb1 Yb3 . . 100.19(11) ?
O2 Yb1 Yb3 . . 40.79(11) ?
O9 Yb1 Yb3 . . 101.42(13) ?
O6 Yb1 Yb3 . . 169.21(13) ?
O4 Yb1 Yb3 . . 40.30(11) ?
O5 Yb1 Yb3 3_666 . 98.55(11) ?
O18 Yb1 Yb3 . . 113.40(13) ?
O1 Yb1 Yb3 . . 45.143(6) ?
Yb2 Yb1 Yb3 . . 60.324(8) ?
Yb2 Yb1 Yb3 3_666 . 59.357(8) ?
Yb3 Yb1 Yb3 3_666 . 90.885(9) ?
O5 Yb2 O4 . 3_666 81.99(16) ?
O5 Yb2 O7 . 1_655 90.41(18) ?
O4 Yb2 O7 3_666 1_655 152.56(18) ?
O5 Yb2 O3 . . 131.88(16) ?
O4 Yb2 O3 3_666 . 80.04(16) ?
O7 Yb2 O3 1_655 . 123.03(18) ?
O5 Yb2 O2 . . 79.35(16) ?
O4 Yb2 O2 3_666 . 131.21(16) ?
O7 Yb2 O2 1_655 . 72.17(17) ?
O3 Yb2 O2 . . 79.86(16) ?
O5 Yb2 O15 . . 152.60(16) ?
O4 Yb2 O15 3_666 . 93.97(17) ?
O7 Yb2 O15 1_655 . 80.76(19) ?
O3 Yb2 O15 . . 73.13(16) ?
O2 Yb2 O15 . . 121.42(17) ?
O5 Yb2 O12 . . 77.86(16) ?
O4 Yb2 O12 3_666 . 76.36(17) ?
O7 Yb2 O12 1_655 . 76.27(18) ?
O3 Yb2 O12 . . 138.38(16) ?
O2 Yb2 O12 . . 140.58(16) ?
O15 Yb2 O12 . . 74.85(16) ?
O5 Yb2 O1 . . 66.46(11) ?
O4 Yb2 O1 3_666 . 66.01(11) ?
O7 Yb2 O1 1_655 . 134.17(13) ?
O3 Yb2 O1 . . 65.44(11) ?
O2 Yb2 O1 . . 65.20(11) ?
O15 Yb2 O1 . . 136.17(12) ?
O12 Yb2 O1 . . 130.52(12) ?
O5 Yb2 Yb1 . . 100.22(11) ?
O4 Yb2 Yb1 3_666 . 99.77(11) ?
O7 Yb2 Yb1 1_655 . 107.54(13) ?
O3 Yb2 Yb1 . . 40.99(11) ?
O2 Yb2 Yb1 . . 41.56(11) ?
O15 Yb2 Yb1 . . 107.18(12) ?
O12 Yb2 Yb1 . . 175.84(12) ?
O1 Yb2 Yb1 . . 45.556(6) ?
O5 Yb2 Yb3 . 3_666 101.68(11) ?
O4 Yb2 Yb3 3_666 3_666 41.42(11) ?
O7 Yb2 Yb3 1_655 3_666 164.24(14) ?
O3 Yb2 Yb3 . 3_666 41.24(11) ?
O2 Yb2 Yb3 . 3_666 99.93(11) ?
O15 Yb2 Yb3 . 3_666 92.52(13) ?
O12 Yb2 Yb3 . 3_666 115.90(12) ?
O1 Yb2 Yb3 . 3_666 46.231(6) ?
Yb1 Yb2 Yb3 . 3_666 60.683(8) ?
O5 Yb2 Yb1 . 3_666 42.62(11) ?
O4 Yb2 Yb1 3_666 3_666 42.42(11) ?
O7 Yb2 Yb1 1_655 3_666 132.53(15) ?
O3 Yb2 Yb1 . 3_666 99.74(11) ?
O2 Yb2 Yb1 . 3_666 99.05(11) ?
O15 Yb2 Yb1 . 3_666 135.76(13) ?
O12 Yb2 Yb1 . 3_666 85.25(12) ?
O1 Yb2 Yb1 . 3_666 45.287(6) ?
Yb1 Yb2 Yb1 . 3_666 90.843(9) ?
Yb3 Yb2 Yb1 3_666 3_666 61.220(8) ?
O5 Yb2 Yb3 . . 41.18(11) ?
O4 Yb2 Yb3 3_666 . 100.25(11) ?
O7 Yb2 Yb3 1_655 . 90.80(13) ?
O3 Yb2 Yb3 . . 99.63(11) ?
O2 Yb2 Yb3 . . 41.33(11) ?
O15 Yb2 Yb3 . . 162.75(12) ?
O12 Yb2 Yb3 . . 117.90(11) ?
O1 Yb2 Yb3 . . 45.497(6) ?
Yb1 Yb2 Yb3 . . 60.948(8) ?
Yb3 Yb2 Yb3 3_666 . 91.728(9) ?
Yb1 Yb2 Yb3 3_666 . 60.110(8) ?
O5 Yb2 H2 . . 84.8(16) ?
O4 Yb2 H2 3_666 . 147.8(10) ?
O7 Yb2 H2 1_655 . 56.1(11) ?
O3 Yb2 H2 . . 87.3(16) ?
O2 Yb2 H2 . . 16.6(10) ?
O15 Yb2 H2 . . 110.6(13) ?
O12 Yb2 H2 . . 129.0(13) ?
O1 Yb2 H2 . . 81.7(10) ?
Yb1 Yb2 H2 . . 54.0(13) ?
Yb3 Yb2 H2 3_666 . 114.4(12) ?
Yb1 Yb2 H2 3_666 . 112.6(12) ?
Yb3 Yb2 H2 . . 52.6(13) ?
O3 Yb3 O4 3_666 . 81.10(16) ?
O3 Yb3 O5 3_666 . 79.62(16) ?
O4 Yb3 O5 . . 129.67(15) ?
O3 Yb3 O2 3_666 . 128.77(16) ?
O4 Yb3 O2 . . 78.22(16) ?
O5 Yb3 O2 . . 78.71(16) ?
O3 Yb3 O19 3_666 . 153.76(17) ?
O4 Yb3 O19 . . 99.36(17) ?
O5 Yb3 O19 . . 117.47(17) ?
O2 Yb3 O19 . . 76.26(17) ?
O3 Yb3 O13 3_666 3_766 91.87(17) ?
O4 Yb3 O13 . 3_766 148.31(16) ?
O5 Yb3 O13 . 3_766 78.34(17) ?
O2 Yb3 O13 . 3_766 127.62(17) ?
O19 Yb3 O13 . 3_766 73.87(18) ?
O3 Yb3 O20 3_666 . 79.31(17) ?
O4 Yb3 O20 . . 76.48(17) ?
O5 Yb3 O20 . . 142.60(17) ?
O2 Yb3 O20 . . 137.92(17) ?
O19 Yb3 O20 . . 75.37(18) ?
O13 Yb3 O20 3_766 . 71.85(18) ?
O3 Yb3 O1 3_666 . 64.72(11) ?
O4 Yb3 O1 . . 65.00(11) ?
O5 Yb3 O1 . . 64.71(11) ?
O2 Yb3 O1 . . 64.06(11) ?
O19 Yb3 O1 . . 139.27(13) ?
O13 Yb3 O1 3_766 . 138.64(13) ?
O20 Yb3 O1 . . 129.95(13) ?
O3 Yb3 Yb2 3_666 3_666 42.02(11) ?
O4 Yb3 Yb2 . 3_666 41.75(11) ?
O5 Yb3 Yb2 . 3_666 98.86(11) ?
O2 Yb3 Yb2 . 3_666 97.32(11) ?
O19 Yb3 Yb2 . 3_666 140.36(13) ?
O13 Yb3 Yb2 3_766 3_666 132.39(13) ?
O20 Yb3 Yb2 . 3_666 85.49(13) ?
O1 Yb3 Yb2 . 3_666 44.482(6) ?
O3 Yb3 Yb1 3_666 3_666 40.07(11) ?
O4 Yb3 Yb1 . 3_666 98.90(11) ?
O5 Yb3 Yb1 . 3_666 42.22(11) ?
O2 Yb3 Yb1 . 3_666 98.41(11) ?
O19 Yb3 Yb1 . 3_666 159.45(13) ?
O13 Yb3 Yb1 3_766 3_666 95.06(13) ?
O20 Yb3 Yb1 . 3_666 118.28(13) ?
O1 Yb3 Yb1 . 3_666 44.848(6) ?
Yb2 Yb3 Yb1 3_666 3_666 59.465(7) ?
O3 Yb3 Yb2 3_666 . 97.15(11) ?
O4 Yb3 Yb2 . . 97.69(11) ?
O5 Yb3 Yb2 . . 40.40(11) ?
O2 Yb3 Yb2 . . 41.42(11) ?
O19 Yb3 Yb2 . . 108.69(13) ?
O13 Yb3 Yb2 3_766 . 113.88(12) ?
O20 Yb3 Yb2 . . 173.53(13) ?
O1 Yb3 Yb2 . . 43.791(6) ?
Yb2 Yb3 Yb2 3_666 . 88.272(9) ?
Yb1 Yb3 Yb2 3_666 . 59.363(8) ?
O3 Yb3 Yb1 3_666 . 98.74(11) ?
O4 Yb3 Yb1 . . 41.20(11) ?
O5 Yb3 Yb1 . . 97.31(11) ?
O2 Yb3 Yb1 . . 40.09(11) ?
O19 Yb3 Yb1 . . 98.49(13) ?
O13 Yb3 Yb1 3_766 . 167.66(13) ?
O20 Yb3 Yb1 . . 116.19(13) ?
O1 Yb3 Yb1 . . 44.268(6) ?
Yb2 Yb3 Yb1 3_666 . 59.422(7) ?
Yb1 Yb3 Yb1 3_666 . 89.115(9) ?
Yb2 Yb3 Yb1 . . 58.728(8) ?
O3 Yb3 H4 3_666 . 87.6(15) ?
O4 Yb3 H4 . . 15.6(11) ?
O5 Yb3 H4 . . 145.2(11) ?
O2 Yb3 H4 . . 84.7(15) ?
O19 Yb3 H4 . . 87.3(13) ?
O13 Yb3 H4 3_766 . 134.7(12) ?
O20 Yb3 H4 . . 63.6(13) ?
O1 Yb3 H4 . . 80.6(11) ?
Yb2 Yb3 H4 3_666 . 53.1(13) ?
Yb1 Yb3 H4 3_666 . 112.2(13) ?
Yb2 Yb3 H4 . . 111.1(13) ?
Yb1 Yb3 H4 . . 52.6(13) ?
O3 Yb3 H5 3_666 . 82.1(16) ?
O4 Yb3 H5 . . 145.5(11) ?
O5 Yb3 H5 . . 16.5(10) ?
O2 Yb3 H5 . . 89.4(14) ?
O19 Yb3 H5 . . 108.8(14) ?
O13 Yb3 H5 3_766 . 61.9(10) ?
O20 Yb3 H5 . . 129.1(12) ?
O1 Yb3 H5 . . 80.6(10) ?
Yb2 Yb3 H5 3_666 . 110.2(13) ?
Yb1 Yb3 H5 3_666 . 50.8(14) ?
Yb2 Yb3 H5 . . 55.0(11) ?
Yb1 Yb3 H5 . . 113.2(11) ?
H4 Yb3 H5 . . 161.0(16) ?
O3 Yb3 H19A 3_666 . 161.8(16) ?
O4 Yb3 H19A . . 111.5(13) ?
O5 Yb3 H19A . . 100.3(10) ?
O2 Yb3 H19A . . 68.3(16) ?
O19 Yb3 H19A . . 17.4(10) ?
O13 Yb3 H19A 3_766 . 70.5(16) ?
O20 Yb3 H19A . . 90.7(12) ?
O1 Yb3 H19A . . 131.9(15) ?
Yb2 Yb3 H19A 3_666 . 153.1(14) ?
Yb1 Yb3 H19A 3_666 . 142.5(10) ?
Yb2 Yb3 H19A . . 94.1(13) ?
Yb1 Yb3 H19A . . 99.3(16) ?
H4 Yb3 H19A . . 101.6(18) ?
H5 Yb3 H19A . . 92.9(18) ?
O3 Yb3 H19B 3_666 . 152.4(15) ?
O4 Yb3 H19B . . 82.0(9) ?
O5 Yb3 H19B . . 127.7(14) ?
O2 Yb3 H19B . . 67.9(16) ?
O19 Yb3 H19B . . 18.0(9) ?
O13 Yb3 H19B 3_766 . 91.2(10) ?
O20 Yb3 H19B . . 75.7(16) ?
O1 Yb3 H19B . . 125.6(13) ?
Yb2 Yb3 H19B 3_666 . 123.6(9) ?
Yb1 Yb3 H19B 3_666 . 165.9(16) ?
Yb2 Yb3 H19B . . 106.6(16) ?
Yb1 Yb3 H19B . . 82.3(12) ?
H4 Yb3 H19B . . 71.1(17) ?
H5 Yb3 H19B . . 123.0(19) ?
H19A Yb3 H19B . . 30.6(12) ?

loop_
_geom_bond_atom_site_label_1
_geom_bond_atom_site_label_2
_geom_bond_site_symmetry_2
_geom_bond_distance
_geom_bond_publ_flag
C1 S1 . 1.765(7) ?
C1 S2 . 1.779(7) ?
C1 H1A . 0.9700 ?
C1 H1B . 0.9700 ?
C2 S4 . 1.771(7) ?
C2 S3 . 1.793(7) ?
C2 H2A . 0.9700 ?
C2 H2B . 0.9700 ?
O1 Yb2 3_666 2.4001(3) ?
O1 Yb2 . 2.4001(3) y
O1 Yb1 3_666 2.4357(3) ?
O1 Yb1 . 2.4357(3) y
O1 Yb3 . 2.4736(3) y
O1 Yb3 3_666 2.4736(3) ?
O2 Yb1 . 2.276(4) y
O2 Yb3 . 2.309(5) y
O2 Yb2 . 2.313(4) y
O2 H2 . 0.82(4) ?
O3 Yb1 . 2.254(4) y
O3 Yb3 3_666 2.273(4) y
O3 Yb2 . 2.309(4) y
O3 H3 . 0.82(5) ?
O4 Yb3 . 2.282(5) y
O4 Yb2 3_666 2.297(5) y
O4 Yb1 . 2.324(4) y
O4 H4 . 0.82(6) ?
O5 Yb2 . 2.272(4) y
O5 Yb3 . 2.308(4) y
O5 Yb1 3_666 2.334(5) y
O5 H5 . 0.82(4) ?
O6 S1 . 1.459(5) ?
O6 Yb1 . 2.305(5) ?
O7 S1 . 1.448(5) ?
O7 Yb2 1_455 2.301(5) ?
O8 S1 . 1.432(5) ?
O9 S2 . 1.452(5) ?
O9 Yb1 . 2.285(5) ?
O10 S2 . 1.426(6) ?
O11 S2 . 1.437(6) ?
O12 S3 . 1.461(5) ?
O12 Yb2 . 2.366(4) ?
O13 S3 . 1.457(5) ?
O13 Yb3 3_766 2.335(5) ?
O14 S3 . 1.448(5) ?
O15 S4 . 1.458(5) ?
O15 Yb2 . 2.329(5) ?
O16 S4 . 1.443(5) ?
O17 S4 . 1.447(5) ?
O18 Yb1 . 2.375(5) ?
O18 H18A . 0.82(7) ?
O18 H18B . 0.82(5) ?
O19 Yb3 . 2.321(5) ?
O19 H19A . 0.82(6) ?
O19 H19B . 0.82(5) ?
O20 Yb3 . 2.369(5) ?
O20 H20A . 0.82(5) ?
O20 H20B . 0.82(5) ?
Yb1 O5 3_666 2.334(5) ?
Yb1 Yb2 . 3.4116(4) ?
Yb1 Yb2 3_666 3.4275(4) ?
Yb1 Yb3 3_666 3.4536(4) ?
Yb1 Yb3 . 3.4893(4) ?
Yb2 O4 3_666 2.297(5) ?
Yb2 O7 1_655 2.301(5) ?
Yb2 Yb3 3_666 3.4252(4) ?
Yb2 Yb1 3_666 3.4275(4) ?
Yb2 Yb3 . 3.4680(4) ?
Yb2 H2 . 2.70(6) ?
Yb3 O3 3_666 2.273(4) ?
Yb3 O13 3_766 2.335(5) ?
Yb3 Yb2 3_666 3.4252(4) ?
Yb3 Yb1 3_666 3.4536(4) ?
Yb3 H4 . 2.74(6) ?
Yb3 H5 . 2.71(6) ?
Yb3 H19A . 2.65(7) ?
Yb3 H19B . 2.60(7) ?

loop_
_geom_hbond_atom_site_label_D
_geom_hbond_atom_site_label_H
_geom_hbond_atom_site_label_A
_geom_hbond_site_symmetry_A
_geom_hbond_distance_DH
_geom_hbond_distance_HA
_geom_hbond_distance_DA
_geom_hbond_angle_DHA
_geom_hbond_publ_flag
O2 H2 O16 2_646 0.82(4) 2.23(5) 2.923(7) 143(7) yes
O3 H3 O11 2_556 0.82(5) 2.05(4) 2.789(7) 149(7) yes
O4 H4 O14 3_666 0.82(6) 2.55(5) 3.220(8) 140(7) yes
O5 H5 O12 3_766 0.82(4) 2.24(3) 3.029(6) 162(7) yes
O18 H18A O16 2_646 0.82(7) 2.03(7) 2.805(7) 157(8) yes
O18 H18B O14 4_576 0.82(5) 2.47(8) 2.880(7) 112(7) yes
O19 H19A O10 1_655 0.82(6) 1.88(5) 2.682(8) 166(7) yes
O19 H19B O8 2_546 0.82(5) 1.95(3) 2.708(7) 154(7) yes
O20 H20A O17 3_666 0.82(5) 2.09(3) 2.877(7) 159(8) yes
O20 H20B O17 1_545 0.82(5) 2.18(4) 2.900(7) 148(7) yes

loop_
_geom_torsion_atom_site_label_1
_geom_torsion_atom_site_label_2
_geom_torsion_atom_site_label_3
_geom_torsion_atom_site_label_4
_geom_torsion_site_symmetry_1
_geom_torsion_site_symmetry_4
_geom_torsion
Yb2 O7 S1 O8 1_455 . 65.8(7)
Yb2 O7 S1 O6 1_455 . -62.2(8)
Yb2 O7 S1 C1 1_455 . -178.0(6)
Yb1 O6 S1 O8 . . 129.9(5)
Yb1 O6 S1 O7 . . -101.8(6)
Yb1 O6 S1 C1 . . 13.3(7)
S2 C1 S1 O8 . . -169.6(4)
S2 C1 S1 O7 . . 69.7(5)
S2 C1 S1 O6 . . -48.9(5)
Yb1 O9 S2 O10 . . 77.2(7)
Yb1 O9 S2 O11 . . -151.9(6)
Yb1 O9 S2 C1 . . -39.7(8)
S1 C1 S2 O10 . . -60.7(5)
S1 C1 S2 O11 . . 176.5(4)
S1 C1 S2 O9 . . 58.6(5)
Yb3 O13 S3 O14 3_766 . -105.6(7)
Yb3 O13 S3 O12 3_766 . 23.5(8)
Yb3 O13 S3 C2 3_766 . 137.1(7)
Yb2 O12 S3 O14 . . -62.4(5)
Yb2 O12 S3 O13 . . 167.6(4)
Yb2 O12 S3 C2 . . 54.9(5)
S4 C2 S3 O14 . . 57.9(5)
S4 C2 S3 O13 . . -179.8(4)
S4 C2 S3 O12 . . -62.9(4)
Yb2 O15 S4 O16 . . -152.4(5)
Yb2 O15 S4 O17 . . 79.0(6)
Yb2 O15 S4 C2 . . -37.9(7)
S3 C2 S4 O16 . . 172.1(4)
S3 C2 S4 O17 . . -65.7(4)
S3 C2 S4 O15 . . 53.4(4)
Yb3 O3 Yb1 O2 3_666 . 115.85(18)
Yb2 O3 Yb1 O2 . . 17.81(16)
Yb3 O3 Yb1 O9 3_666 . -138.4(4)
Yb2 O3 Yb1 O9 . . 123.6(4)
Yb3 O3 Yb1 O6 3_666 . -91.98(18)
Yb2 O3 Yb1 O6 . . 169.98(18)
Yb3 O3 Yb1 O4 3_666 . 49.4(3)
Yb2 O3 Yb1 O4 . . -48.6(3)
Yb3 O3 Yb1 O5 3_666 3_666 -17.64(16)
Yb2 O3 Yb1 O5 . 3_666 -115.68(17)
Yb3 O3 Yb1 O18 3_666 . -168.7(2)
Yb2 O3 Yb1 O18 . . 93.25(19)
Yb3 O3 Yb1 O1 3_666 . 49.49(10)
Yb2 O3 Yb1 O1 . . -48.54(10)
Yb3 O3 Yb1 Yb2 3_666 . 98.04(19)
Yb3 O3 Yb1 Yb2 3_666 3_666 19.02(15)
Yb2 O3 Yb1 Yb2 . 3_666 -79.01(13)
Yb2 O3 Yb1 Yb3 . 3_666 -98.04(19)
Yb3 O3 Yb1 Yb3 3_666 . 79.26(14)
Yb2 O3 Yb1 Yb3 . . -18.78(15)
Yb3 O2 Yb1 O3 . . -116.11(18)
Yb2 O2 Yb1 O3 . . -17.75(16)
Yb3 O2 Yb1 O9 . . 90.8(2)
Yb2 O2 Yb1 O9 . . -170.79(19)
Yb3 O2 Yb1 O6 . . 176.2(2)
Yb2 O2 Yb1 O6 . . -85.4(3)
Yb3 O2 Yb1 O4 . . 18.60(16)
Yb2 O2 Yb1 O4 . . 116.96(18)
Yb3 O2 Yb1 O5 . 3_666 -47.3(2)
Yb2 O2 Yb1 O5 . 3_666 51.0(2)
Yb3 O2 Yb1 O18 . . 163.8(2)
Yb2 O2 Yb1 O18 . . -97.9(2)
Yb3 O2 Yb1 O1 . . -49.23(11)
Yb2 O2 Yb1 O1 . . 49.13(10)
Yb3 O2 Yb1 Yb2 . . -98.4(2)
Yb3 O2 Yb1 Yb2 . 3_666 -18.41(14)
Yb2 O2 Yb1 Yb2 . 3_666 79.96(13)
Yb3 O2 Yb1 Yb3 . 3_666 -79.72(13)
Yb2 O2 Yb1 Yb3 . 3_666 18.64(14)
Yb2 O2 Yb1 Yb3 . . 98.4(2)
S2 O9 Yb1 O3 . . 58.3(10)
S2 O9 Yb1 O2 . . 158.6(7)
S2 O9 Yb1 O6 . . 9.9(7)
S2 O9 Yb1 O4 . . -127.8(7)
S2 O9 Yb1 O5 . 3_666 -55.1(7)
S2 O9 Yb1 O18 . . 88.6(7)
S2 O9 Yb1 O1 . . -133.2(6)
S2 O9 Yb1 Yb2 . . 147.5(5)
S2 O9 Yb1 Yb2 . 3_666 -98.4(7)
S2 O9 Yb1 Yb3 . 3_666 -42.9(9)
S2 O9 Yb1 Yb3 . . -159.6(7)
S1 O6 Yb1 O3 . . -152.5(6)
S1 O6 Yb1 O2 . . -85.9(7)
S1 O6 Yb1 O9 . . 7.5(6)
S1 O6 Yb1 O4 . . 65.2(6)
S1 O6 Yb1 O5 . 3_666 127.3(6)
S1 O6 Yb1 O18 . . -73.6(6)
S1 O6 Yb1 O1 . . 156.4(5)
S1 O6 Yb1 Yb2 . . -144.0(5)
S1 O6 Yb1 Yb2 . 3_666 109.6(6)
S1 O6 Yb1 Yb3 . 3_666 167.0(6)
S1 O6 Yb1 Yb3 . . 80.7(9)
Yb3 O4 Yb1 O3 . . 49.3(3)
Yb2 O4 Yb1 O3 3_666 . -48.6(3)
Yb3 O4 Yb1 O2 . . -18.80(16)
Yb2 O4 Yb1 O2 3_666 . -116.61(18)
Yb3 O4 Yb1 O9 . . -127.1(2)
Yb2 O4 Yb1 O9 3_666 . 135.1(2)
Yb3 O4 Yb1 O6 . . 175.58(16)
Yb2 O4 Yb1 O6 3_666 . 77.8(2)
Yb3 O4 Yb1 O5 . 3_666 116.03(17)
Yb2 O4 Yb1 O5 3_666 3_666 18.22(15)
Yb3 O4 Yb1 O18 . . -70.7(3)
Yb2 O4 Yb1 O18 3_666 . -168.6(2)
Yb3 O4 Yb1 O1 . . 49.16(10)
Yb2 O4 Yb1 O1 3_666 . -48.65(10)
Yb3 O4 Yb1 Yb2 . . 18.61(15)
Yb2 O4 Yb1 Yb2 3_666 . -79.21(13)
Yb3 O4 Yb1 Yb2 . 3_666 97.82(19)
Yb3 O4 Yb1 Yb3 . 3_666 79.31(14)
Yb2 O4 Yb1 Yb3 3_666 3_666 -18.51(14)
Yb2 O4 Yb1 Yb3 3_666 . -97.82(19)
Yb2 O1 Yb1 O3 3_666 . -134.29(13)
Yb2 O1 Yb1 O3 . . 45.71(13)
Yb1 O1 Yb1 O3 3_666 . 10E1(10)
Yb3 O1 Yb1 O3 . . 136.42(13)
Yb3 O1 Yb1 O3 3_666 . -43.58(13)
Yb2 O1 Yb1 O2 3_666 . 133.55(12)
Yb2 O1 Yb1 O2 . . -46.45(12)
Yb1 O1 Yb1 O2 3_666 . 1E1(10)
Yb3 O1 Yb1 O2 . . 44.26(12)
Yb3 O1 Yb1 O2 3_666 . -135.74(12)
Yb2 O1 Yb1 O9 3_666 . 51.4(3)
Yb2 O1 Yb1 O9 . . -128.6(3)
Yb1 O1 Yb1 O9 3_666 . -8E1(10)
Yb3 O1 Yb1 O9 . . -37.9(3)
Yb3 O1 Yb1 O9 3_666 . 142.1(3)
Yb2 O1 Yb1 O6 3_666 . -75.88(18)
Yb2 O1 Yb1 O6 . . 104.12(18)
Yb1 O1 Yb1 O6 3_666 . 16E1(10)
Yb3 O1 Yb1 O6 . . -165.17(18)
Yb3 O1 Yb1 O6 3_666 . 14.83(18)
Yb2 O1 Yb1 O4 3_666 . 45.63(13)
Yb2 O1 Yb1 O4 . . -134.37(13)
Yb1 O1 Yb1 O4 3_666 . -8E1(10)
Yb3 O1 Yb1 O4 . . -43.66(13)
Yb3 O1 Yb1 O4 3_666 . 136.34(13)
Yb2 O1 Yb1 O5 3_666 3_666 -44.85(12)
Yb2 O1 Yb1 O5 . 3_666 135.15(12)
Yb1 O1 Yb1 O5 3_666 3_666 -17E1(10)
Yb3 O1 Yb1 O5 . 3_666 -134.14(12)
Yb3 O1 Yb1 O5 3_666 3_666 45.86(12)
Yb2 O1 Yb1 O18 3_666 . 175.33(17)
Yb2 O1 Yb1 O18 . . -4.67(17)
Yb1 O1 Yb1 O18 3_666 . 5E1(10)
Yb3 O1 Yb1 O18 . . 86.04(17)
Yb3 O1 Yb1 O18 3_666 . -93.96(17)
Yb2 O1 Yb1 Yb2 3_666 . 180.0
Yb1 O1 Yb1 Yb2 3_666 . 5E1(10)
Yb3 O1 Yb1 Yb2 . . 90.710(9)
Yb3 O1 Yb1 Yb2 3_666 . -89.290(9)
Yb2 O1 Yb1 Yb2 . 3_666 180.0
Yb1 O1 Yb1 Yb2 3_666 3_666 -13E1(10)
Yb3 O1 Yb1 Yb2 . 3_666 -89.290(9)
Yb3 O1 Yb1 Yb2 3_666 3_666 90.710(9)
Yb2 O1 Yb1 Yb3 3_666 3_666 -90.710(9)
Yb2 O1 Yb1 Yb3 . 3_666 89.290(9)
Yb1 O1 Yb1 Yb3 3_666 3_666 14E1(10)
Yb3 O1 Yb1 Yb3 . 3_666 180.0
Yb2 O1 Yb1 Yb3 3_666 . 89.290(9)
Yb2 O1 Yb1 Yb3 . . -90.710(9)
Yb1 O1 Yb1 Yb3 3_666 . -4E1(10)
Yb3 O1 Yb1 Yb3 3_666 . 180.0
Yb3 O5 Yb2 O4 . 3_666 -115.71(18)
Yb1 O5 Yb2 O4 3_666 3_666 -18.56(16)
Yb3 O5 Yb2 O7 . 1_655 90.75(18)
Yb1 O5 Yb2 O7 3_666 1_655 -172.10(17)
Yb3 O5 Yb2 O3 . . -46.9(3)
Yb1 O5 Yb2 O3 3_666 . 50.3(2)
Yb3 O5 Yb2 O2 . . 18.99(16)
Yb1 O5 Yb2 O2 3_666 . 116.14(17)
Yb3 O5 Yb2 O15 . . 161.2(3)
Yb1 O5 Yb2 O15 3_666 . -101.7(4)
Yb3 O5 Yb2 O12 . . 166.60(19)
Yb1 O5 Yb2 O12 3_666 . -96.24(17)
Yb3 O5 Yb2 O1 . . -48.45(10)
Yb1 O5 Yb2 O1 3_666 . 48.71(9)
Yb3 O5 Yb2 Yb1 . . -17.16(15)
Yb1 O5 Yb2 Yb1 3_666 . 79.99(12)
Yb3 O5 Yb2 Yb3 . 3_666 -79.08(14)
Yb1 O5 Yb2 Yb3 3_666 3_666 18.08(14)
Yb3 O5 Yb2 Yb1 . 3_666 -97.15(18)
Yb1 O5 Yb2 Yb3 3_666 . 97.15(18)
Yb1 O3 Yb2 O5 . . 48.0(3)
Yb3 O3 Yb2 O5 3_666 . -52.4(2)
Yb1 O3 Yb2 O4 . 3_666 117.69(18)
Yb3 O3 Yb2 O4 3_666 3_666 17.29(16)
Yb1 O3 Yb2 O7 . 1_655 -78.4(2)
Yb3 O3 Yb2 O7 3_666 1_655 -178.84(17)
Yb1 O3 Yb2 O2 . . -17.62(16)
Yb3 O3 Yb2 O2 3_666 . -118.01(18)
Yb1 O3 Yb2 O15 . . -145.0(2)
Yb3 O3 Yb2 O15 3_666 . 114.6(2)
Yb1 O3 Yb2 O12 . . 173.76(18)
Yb3 O3 Yb2 O12 3_666 . 73.4(3)
Yb1 O3 Yb2 O1 . . 49.63(10)
Yb3 O3 Yb2 O1 3_666 . -50.77(10)
Yb3 O3 Yb2 Yb1 3_666 . -100.39(19)
Yb1 O3 Yb2 Yb3 . 3_666 100.39(19)
Yb1 O3 Yb2 Yb1 . 3_666 79.93(13)
Yb3 O3 Yb2 Yb1 3_666 3_666 -20.46(14)
Yb1 O3 Yb2 Yb3 . . 18.86(15)
Yb3 O3 Yb2 Yb3 3_666 . -81.53(13)
Yb1 O2 Yb2 O5 . . -118.95(18)
Yb3 O2 Yb2 O5 . . -18.93(16)
Yb1 O2 Yb2 O4 . 3_666 -49.6(3)
Yb3 O2 Yb2 O4 . 3_666 50.4(3)
Yb1 O2 Yb2 O7 . 1_655 147.1(2)
Yb3 O2 Yb2 O7 . 1_655 -112.8(2)
Yb1 O2 Yb2 O3 . . 17.41(16)
Yb3 O2 Yb2 O3 . . 117.43(17)
Yb1 O2 Yb2 O15 . . 80.4(2)
Yb3 O2 Yb2 O15 . . -179.61(16)
Yb1 O2 Yb2 O12 . . -174.50(19)
Yb3 O2 Yb2 O12 . . -74.5(3)
Yb1 O2 Yb2 O1 . . -50.10(10)
Yb3 O2 Yb2 O1 . . 49.93(10)
Yb3 O2 Yb2 Yb1 . . 100.02(19)
Yb1 O2 Yb2 Yb3 . 3_666 -18.80(15)
Yb3 O2 Yb2 Yb3 . 3_666 81.22(13)
Yb1 O2 Yb2 Yb1 . 3_666 -80.96(13)
Yb3 O2 Yb2 Yb1 . 3_666 19.06(14)
Yb1 O2 Yb2 Yb3 . . -100.02(19)
S4 O15 Yb2 O5 . . 25.1(9)
S4 O15 Yb2 O4 . 3_666 -55.1(6)
S4 O15 Yb2 O7 . 1_655 97.8(6)
S4 O15 Yb2 O3 . . -133.4(6)
S4 O15 Yb2 O2 . . 160.2(5)
S4 O15 Yb2 O12 . . 19.6(6)
S4 O15 Yb2 O1 . . -114.0(5)
S4 O15 Yb2 Yb1 . . -156.6(6)
S4 O15 Yb2 Yb3 . 3_666 -96.6(6)
S4 O15 Yb2 Yb1 . 3_666 -46.8(7)
S4 O15 Yb2 Yb3 . . 159.3(3)
S3 O12 Yb2 O5 . . 153.9(5)
S3 O12 Yb2 O4 . 3_666 69.3(4)
S3 O12 Yb2 O7 . 1_655 -112.7(5)
S3 O12 Yb2 O3 . . 12.1(6)
S3 O12 Yb2 O2 . . -150.1(4)
S3 O12 Yb2 O15 . . -28.7(4)
S3 O12 Yb2 O1 . . 110.1(4)
S3 O12 Yb2 Yb1 . . 91.0(16)
S3 O12 Yb2 Yb3 . 3_666 56.7(5)
S3 O12 Yb2 Yb1 . 3_666 111.4(4)
S3 O12 Yb2 Yb3 . . 163.8(4)
Yb2 O1 Yb2 O5 3_666 . 10E1(8)
Yb1 O1 Yb2 O5 3_666 . -45.72(12)
Yb1 O1 Yb2 O5 . . 134.28(12)
Yb3 O1 Yb2 O5 . . 43.70(12)
Yb3 O1 Yb2 O5 3_666 . -136.30(12)
Yb2 O1 Yb2 O4 3_666 3_666 -17E1(8)
Yb1 O1 Yb2 O4 3_666 3_666 45.85(12)
Yb1 O1 Yb2 O4 . 3_666 -134.15(12)
Yb3 O1 Yb2 O4 . 3_666 135.27(12)
Yb3 O1 Yb2 O4 3_666 3_666 -44.73(12)
Yb2 O1 Yb2 O7 3_666 1_655 4E1(8)
Yb1 O1 Yb2 O7 3_666 1_655 -111.4(2)
Yb1 O1 Yb2 O7 . 1_655 68.6(2)
Yb3 O1 Yb2 O7 . 1_655 -21.9(2)
Yb3 O1 Yb2 O7 3_666 1_655 158.1(2)
Yb2 O1 Yb2 O3 3_666 . -8E1(8)
Yb1 O1 Yb2 O3 3_666 . 135.58(12)
Yb1 O1 Yb2 O3 . . -44.42(12)
Yb3 O1 Yb2 O3 . . -135.00(12)
Yb3 O1 Yb2 O3 3_666 . 45.00(12)
Yb2 O1 Yb2 O2 3_666 . 2E1(8)
Yb1 O1 Yb2 O2 3_666 . -134.53(12)
Yb1 O1 Yb2 O2 . . 45.47(12)
Yb3 O1 Yb2 O2 . . -45.12(12)
Yb3 O1 Yb2 O2 3_666 . 134.88(12)
Yb2 O1 Yb2 O15 3_666 . -10E1(8)
Yb1 O1 Yb2 O15 3_666 . 115.11(18)
Yb1 O1 Yb2 O15 . . -64.89(18)
Yb3 O1 Yb2 O15 . . -155.48(18)
Yb3 O1 Yb2 O15 3_666 . 24.52(18)
Yb2 O1 Yb2 O12 3_666 . 15E1(8)
Yb1 O1 Yb2 O12 3_666 . 1.90(15)
Yb1 O1 Yb2 O12 . . -178.10(15)
Yb3 O1 Yb2 O12 . . 91.32(15)
Yb3 O1 Yb2 O12 3_666 . -88.68(15)
Yb2 O1 Yb2 Yb1 3_666 . -3E1(8)
Yb1 O1 Yb2 Yb1 3_666 . 180.0
Yb3 O1 Yb2 Yb1 . . -90.586(9)
Yb3 O1 Yb2 Yb1 3_666 . 89.414(9)
Yb2 O1 Yb2 Yb3 3_666 3_666 -12E1(8)
Yb1 O1 Yb2 Yb3 3_666 3_666 90.586(9)
Yb1 O1 Yb2 Yb3 . 3_666 -89.414(9)
Yb3 O1 Yb2 Yb3 . 3_666 180.0
Yb2 O1 Yb2 Yb1 3_666 3_666 15E1(8)
Yb1 O1 Yb2 Yb1 . 3_666 180.0
Yb3 O1 Yb2 Yb1 . 3_666 89.414(9)
Yb3 O1 Yb2 Yb1 3_666 3_666 -90.586(9)
Yb2 O1 Yb2 Yb3 3_666 . 6E1(8)
Yb1 O1 Yb2 Yb3 3_666 . -89.414(9)
Yb1 O1 Yb2 Yb3 . . 90.586(9)
Yb3 O1 Yb2 Yb3 3_666 . 180.0
O3 Yb1 Yb2 O5 . . -145.8(2)
O2 Yb1 Yb2 O5 . . 60.9(2)
O9 Yb1 Yb2 O5 . . 77.0(3)
O6 Yb1 Yb2 O5 . . -158.4(2)
O4 Yb1 Yb2 O5 . . -0.90(16)
O5 Yb1 Yb2 O5 3_666 . -82.09(17)
O18 Yb1 Yb2 O5 . . 134.48(18)
O1 Yb1 Yb2 O5 . . -41.83(12)
Yb2 Yb1 Yb2 O5 3_666 . -41.83(12)
Yb3 Yb1 Yb2 O5 3_666 . -97.74(12)
Yb3 Yb1 Yb2 O5 . . 12.84(12)
O3 Yb1 Yb2 O4 . 3_666 -62.2(2)
O2 Yb1 Yb2 O4 . 3_666 144.4(2)
O9 Yb1 Yb2 O4 . 3_666 160.5(3)
O6 Yb1 Yb2 O4 . 3_666 -74.91(19)
O4 Yb1 Yb2 O4 . 3_666 82.63(17)
O5 Yb1 Yb2 O4 3_666 3_666 1.44(15)
O18 Yb1 Yb2 O4 . 3_666 -142.00(17)
O1 Yb1 Yb2 O4 . 3_666 41.70(11)
Yb2 Yb1 Yb2 O4 3_666 3_666 41.70(11)
Yb3 Yb1 Yb2 O4 3_666 3_666 -14.21(11)
Yb3 Yb1 Yb2 O4 . 3_666 96.37(11)
O3 Yb1 Yb2 O7 . 1_655 120.5(2)
O2 Yb1 Yb2 O7 . 1_655 -32.8(2)
O9 Yb1 Yb2 O7 . 1_655 -16.7(3)
O6 Yb1 Yb2 O7 . 1_655 107.9(2)
O4 Yb1 Yb2 O7 . 1_655 -94.60(19)
O5 Yb1 Yb2 O7 3_666 1_655 -175.79(18)
O18 Yb1 Yb2 O7 . 1_655 40.8(2)
O1 Yb1 Yb2 O7 . 1_655 -135.53(15)
Yb2 Yb1 Yb2 O7 3_666 1_655 -135.53(15)
Yb3 Yb1 Yb2 O7 3_666 1_655 168.56(15)
Yb3 Yb1 Yb2 O7 . 1_655 -80.86(15)
O2 Yb1 Yb2 O3 . . -153.3(2)
O9 Yb1 Yb2 O3 . . -137.2(3)
O6 Yb1 Yb2 O3 . . -12.7(2)
O4 Yb1 Yb2 O3 . . 144.9(2)
O5 Yb1 Yb2 O3 3_666 . 63.7(2)
O18 Yb1 Yb2 O3 . . -79.7(2)
O1 Yb1 Yb2 O3 . . 103.95(17)
Yb2 Yb1 Yb2 O3 3_666 . 103.95(17)
Yb3 Yb1 Yb2 O3 3_666 . 48.04(17)
Yb3 Yb1 Yb2 O3 . . 158.62(17)
O3 Yb1 Yb2 O2 . . 153.3(2)
O9 Yb1 Yb2 O2 . . 16.1(3)
O6 Yb1 Yb2 O2 . . 140.7(2)
O4 Yb1 Yb2 O2 . . -61.8(2)
O5 Yb1 Yb2 O2 3_666 . -143.0(2)
O18 Yb1 Yb2 O2 . . 73.6(2)
O1 Yb1 Yb2 O2 . . -102.74(17)
Yb2 Yb1 Yb2 O2 3_666 . -102.74(17)
Yb3 Yb1 Yb2 O2 3_666 . -158.65(17)
Yb3 Yb1 Yb2 O2 . . -48.07(17)
O3 Yb1 Yb2 O15 . . 35.0(2)
O2 Yb1 Yb2 O15 . . -118.3(2)
O9 Yb1 Yb2 O15 . . -102.2(3)
O6 Yb1 Yb2 O15 . . 22.4(2)
O4 Yb1 Yb2 O15 . . 179.90(18)
O5 Yb1 Yb2 O15 3_666 . 98.71(18)
O18 Yb1 Yb2 O15 . . -44.72(19)
O1 Yb1 Yb2 O15 . . 138.98(14)
Yb2 Yb1 Yb2 O15 3_666 . 138.98(14)
Yb3 Yb1 Yb2 O15 3_666 . 83.07(14)
Yb3 Yb1 Yb2 O15 . . -166.35(14)
O3 Yb1 Yb2 O12 . . -83.6(16)
O2 Yb1 Yb2 O12 . . 123.1(15)
O9 Yb1 Yb2 O12 . . 139.1(16)
O6 Yb1 Yb2 O12 . . -96.3(15)
O4 Yb1 Yb2 O12 . . 61.3(15)
O5 Yb1 Yb2 O12 3_666 . -19.9(15)
O18 Yb1 Yb2 O12 . . -163.4(15)
O1 Yb1 Yb2 O12 . . 20.3(15)
Yb2 Yb1 Yb2 O12 3_666 . 20.3(15)
Yb3 Yb1 Yb2 O12 3_666 . -35.6(15)
Yb3 Yb1 Yb2 O12 . . 75.0(15)
O3 Yb1 Yb2 O1 . . -103.95(17)
O2 Yb1 Yb2 O1 . . 102.74(17)
O9 Yb1 Yb2 O1 . . 118.8(3)
O6 Yb1 Yb2 O1 . . -116.61(16)
O4 Yb1 Yb2 O1 . . 40.93(11)
O5 Yb1 Yb2 O1 3_666 . -40.26(11)
O18 Yb1 Yb2 O1 . . 176.30(13)
Yb2 Yb1 Yb2 O1 3_666 . 0.0
Yb3 Yb1 Yb2 O1 3_666 . -55.911(7)
Yb3 Yb1 Yb2 O1 . . 54.669(7)
O3 Yb1 Yb2 Yb3 . 3_666 -48.04(17)
O2 Yb1 Yb2 Yb3 . 3_666 158.65(17)
O9 Yb1 Yb2 Yb3 . 3_666 174.7(3)
O6 Yb1 Yb2 Yb3 . 3_666 -60.70(16)
O4 Yb1 Yb2 Yb3 . 3_666 96.84(11)
O5 Yb1 Yb2 Yb3 3_666 3_666 15.65(11)
O18 Yb1 Yb2 Yb3 . 3_666 -127.78(13)
O1 Yb1 Yb2 Yb3 . 3_666 55.911(7)
Yb2 Yb1 Yb2 Yb3 3_666 3_666 55.911(7)
Yb3 Yb1 Yb2 Yb3 . 3_666 110.579(8)
O3 Yb1 Yb2 Yb1 . 3_666 -103.95(17)
O2 Yb1 Yb2 Yb1 . 3_666 102.74(17)
O9 Yb1 Yb2 Yb1 . 3_666 118.8(3)
O6 Yb1 Yb2 Yb1 . 3_666 -116.61(16)
O4 Yb1 Yb2 Yb1 . 3_666 40.93(11)
O5 Yb1 Yb2 Yb1 3_666 3_666 -40.26(11)
O18 Yb1 Yb2 Yb1 . 3_666 176.30(13)
O1 Yb1 Yb2 Yb1 . 3_666 0.0
Yb2 Yb1 Yb2 Yb1 3_666 3_666 0.0
Yb3 Yb1 Yb2 Yb1 3_666 3_666 -55.911(7)
Yb3 Yb1 Yb2 Yb1 . 3_666 54.669(7)
O3 Yb1 Yb2 Yb3 . . -158.62(17)
O2 Yb1 Yb2 Yb3 . . 48.07(17)
O9 Yb1 Yb2 Yb3 . . 64.1(3)
O6 Yb1 Yb2 Yb3 . . -171.28(16)
O4 Yb1 Yb2 Yb3 . . -13.74(11)
O5 Yb1 Yb2 Yb3 3_666 . -94.93(11)
O18 Yb1 Yb2 Yb3 . . 121.64(13)
O1 Yb1 Yb2 Yb3 . . -54.669(7)
Yb2 Yb1 Yb2 Yb3 3_666 . -54.669(7)
Yb3 Yb1 Yb2 Yb3 3_666 . -110.579(8)
Yb2 O4 Yb3 O3 3_666 3_666 -17.45(16)
Yb1 O4 Yb3 O3 . 3_666 -114.35(18)
Yb2 O4 Yb3 O5 3_666 . 51.0(3)
Yb1 O4 Yb3 O5 . . -45.9(3)
Yb2 O4 Yb3 O2 3_666 . 115.40(17)
Yb1 O4 Yb3 O2 . . 18.51(16)
Yb2 O4 Yb3 O19 3_666 . -170.87(17)
Yb1 O4 Yb3 O19 . . 92.23(18)
Yb2 O4 Yb3 O13 3_666 3_766 -96.5(3)
Yb1 O4 Yb3 O13 . 3_766 166.6(3)
Yb2 O4 Yb3 O20 3_666 . -98.51(19)
Yb1 O4 Yb3 O20 . . 164.6(2)
Yb2 O4 Yb3 O1 3_666 . 48.72(10)
Yb1 O4 Yb3 O1 . . -48.18(10)
Yb1 O4 Yb3 Yb2 . 3_666 -96.90(18)
Yb2 O4 Yb3 Yb1 3_666 3_666 18.59(14)
Yb1 O4 Yb3 Yb1 . 3_666 -78.31(14)
Yb2 O4 Yb3 Yb2 3_666 . 78.64(13)
Yb1 O4 Yb3 Yb2 . . -18.26(14)
Yb2 O4 Yb3 Yb1 3_666 . 96.90(18)
Yb2 O5 Yb3 O3 . 3_666 114.23(18)
Yb1 O5 Yb3 O3 3_666 3_666 17.07(15)
Yb2 O5 Yb3 O4 . . 45.1(3)
Yb1 O5 Yb3 O4 3_666 . -52.1(2)
Yb2 O5 Yb3 O2 . . -19.07(16)
Yb1 O5 Yb3 O2 3_666 . -116.23(17)
Yb2 O5 Yb3 O19 . . -86.9(2)
Yb1 O5 Yb3 O19 3_666 . 175.90(16)
Yb2 O5 Yb3 O13 . 3_766 -151.7(2)
Yb1 O5 Yb3 O13 3_666 3_766 111.18(19)
Yb2 O5 Yb3 O20 . . 170.9(2)
Yb1 O5 Yb3 O20 3_666 . 73.7(3)
Yb2 O5 Yb3 O1 . . 47.42(10)
Yb1 O5 Yb3 O1 3_666 . -49.75(9)
Yb2 O5 Yb3 Yb2 . 3_666 76.69(14)
Yb1 O5 Yb3 Yb2 3_666 3_666 -20.47(14)
Yb2 O5 Yb3 Yb1 . 3_666 97.17(18)
Yb1 O5 Yb3 Yb2 3_666 . -97.17(18)
Yb2 O5 Yb3 Yb1 . . 16.63(15)
Yb1 O5 Yb3 Yb1 3_666 . -80.53(12)
Yb1 O2 Yb3 O3 . 3_666 49.3(2)
Yb2 O2 Yb3 O3 . 3_666 -48.0(2)
Yb1 O2 Yb3 O4 . . -18.94(16)
Yb2 O2 Yb3 O4 . . -116.29(18)
Yb1 O2 Yb3 O5 . . 116.01(18)
Yb2 O2 Yb3 O5 . . 18.66(15)
Yb1 O2 Yb3 O19 . . -121.8(2)
Yb2 O2 Yb3 O19 . . 140.9(2)
Yb1 O2 Yb3 O13 . 3_766 -178.44(16)
Yb2 O2 Yb3 O13 . 3_766 84.2(2)
Yb1 O2 Yb3 O20 . . -73.0(3)
Yb2 O2 Yb3 O20 . . -170.33(19)
Yb1 O2 Yb3 O1 . . 48.80(10)
Yb2 O2 Yb3 O1 . . -48.55(10)
Yb1 O2 Yb3 Yb2 . 3_666 18.39(14)
Yb2 O2 Yb3 Yb2 . 3_666 -78.96(13)
Yb1 O2 Yb3 Yb1 . 3_666 78.47(13)
Yb2 O2 Yb3 Yb1 . 3_666 -18.88(14)
Yb1 O2 Yb3 Yb2 . . 97.35(19)
Yb2 O2 Yb3 Yb1 . . -97.35(19)
Yb2 O1 Yb3 O3 3_666 3_666 46.23(12)
Yb2 O1 Yb3 O3 . 3_666 -133.77(12)
Yb1 O1 Yb3 O3 3_666 3_666 -43.51(12)
Yb1 O1 Yb3 O3 . 3_666 136.49(12)
Yb3 O1 Yb3 O3 3_666 3_666 17E1(10)
Yb2 O1 Yb3 O4 3_666 . -45.58(13)
Yb2 O1 Yb3 O4 . . 134.42(13)
Yb1 O1 Yb3 O4 3_666 . -135.32(13)
Yb1 O1 Yb3 O4 . . 44.68(13)
Yb3 O1 Yb3 O4 3_666 . 8E1(10)
Yb2 O1 Yb3 O5 3_666 . 136.40(13)
Yb2 O1 Yb3 O5 . . -43.60(13)
Yb1 O1 Yb3 O5 3_666 . 46.66(12)
Yb1 O1 Yb3 O5 . . -133.34(12)
Yb3 O1 Yb3 O5 3_666 . -10E1(10)
Yb2 O1 Yb3 O2 3_666 . -134.23(12)
Yb2 O1 Yb3 O2 . . 45.77(12)
Yb1 O1 Yb3 O2 3_666 . 136.03(12)
Yb1 O1 Yb3 O2 . . -43.97(12)
Yb3 O1 Yb3 O2 3_666 . -1E1(10)
Yb2 O1 Yb3 O19 3_666 . -120.1(2)
Yb2 O1 Yb3 O19 . . 59.9(2)
Yb1 O1 Yb3 O19 3_666 . 150.1(2)
Yb1 O1 Yb3 O19 . . -29.9(2)
Yb3 O1 Yb3 O19 3_666 . 0E1(10)
Yb2 O1 Yb3 O13 3_666 3_766 107.4(2)
Yb2 O1 Yb3 O13 . 3_766 -72.6(2)
Yb1 O1 Yb3 O13 3_666 3_766 17.7(2)
Yb1 O1 Yb3 O13 . 3_766 -162.3(2)
Yb3 O1 Yb3 O13 3_666 3_766 -13E1(10)
Yb2 O1 Yb3 O20 3_666 . -2.22(17)
Yb2 O1 Yb3 O20 . . 177.78(17)
Yb1 O1 Yb3 O20 3_666 . -91.96(17)
Yb1 O1 Yb3 O20 . . 88.04(17)
Yb3 O1 Yb3 O20 3_666 . 12E1(10)
Yb2 O1 Yb3 Yb2 . 3_666 180.0
Yb1 O1 Yb3 Yb2 3_666 3_666 -89.742(9)
Yb1 O1 Yb3 Yb2 . 3_666 90.258(9)
Yb3 O1 Yb3 Yb2 3_666 3_666 12E1(10)
Yb2 O1 Yb3 Yb1 3_666 3_666 89.742(9)
Yb2 O1 Yb3 Yb1 . 3_666 -90.258(9)
Yb1 O1 Yb3 Yb1 . 3_666 180.0
Yb3 O1 Yb3 Yb1 3_666 3_666 -15E1(10)
Yb2 O1 Yb3 Yb2 3_666 . 180.0
Yb1 O1 Yb3 Yb2 3_666 . 90.258(9)
Yb1 O1 Yb3 Yb2 . . -89.742(9)
Yb3 O1 Yb3 Yb2 3_666 . -6E1(10)
Yb2 O1 Yb3 Yb1 3_666 . -90.258(9)
Yb2 O1 Yb3 Yb1 . . 89.742(9)
Yb1 O1 Yb3 Yb1 3_666 . 180.0
Yb3 O1 Yb3 Yb1 3_666 . 3E1(10)
O5 Yb2 Yb3 O3 . 3_666 -64.7(2)
O4 Yb2 Yb3 O3 3_666 3_666 0.36(16)
O7 Yb2 Yb3 O3 1_655 3_666 -154.40(18)
O3 Yb2 Yb3 O3 . 3_666 81.87(16)
O2 Yb2 Yb3 O3 . 3_666 144.3(2)
O15 Yb2 Yb3 O3 . 3_666 145.4(4)
O12 Yb2 Yb3 O3 . 3_666 -79.54(18)
O1 Yb2 Yb3 O3 . 3_666 41.16(11)
Yb1 Yb2 Yb3 O3 . 3_666 95.91(11)
Yb3 Yb2 Yb3 O3 3_666 3_666 41.16(11)
Yb1 Yb2 Yb3 O3 3_666 3_666 -13.89(11)
O5 Yb2 Yb3 O4 . . -146.6(2)
O4 Yb2 Yb3 O4 3_666 . -81.58(17)
O7 Yb2 Yb3 O4 1_655 . 123.67(18)
O3 Yb2 Yb3 O4 . . -0.07(16)
O2 Yb2 Yb3 O4 . . 62.3(2)
O15 Yb2 Yb3 O4 . . 63.4(4)
O12 Yb2 Yb3 O4 . . -161.48(18)
O1 Yb2 Yb3 O4 . . -40.78(12)
Yb1 Yb2 Yb3 O4 . . 13.97(12)
Yb3 Yb2 Yb3 O4 3_666 . -40.78(12)
Yb1 Yb2 Yb3 O4 3_666 . -95.83(12)
O4 Yb2 Yb3 O5 3_666 . 65.0(2)
O7 Yb2 Yb3 O5 1_655 . -89.7(2)
O3 Yb2 Yb3 O5 . . 146.6(2)
O2 Yb2 Yb3 O5 . . -151.0(2)
O15 Yb2 Yb3 O5 . . -149.9(5)
O12 Yb2 Yb3 O5 . . -14.8(2)
O1 Yb2 Yb3 O5 . . 105.85(17)
Yb1 Yb2 Yb3 O5 . . 160.60(17)
Yb3 Yb2 Yb3 O5 3_666 . 105.85(17)
Yb1 Yb2 Yb3 O5 3_666 . 50.80(17)
O5 Yb2 Yb3 O2 . . 151.0(2)
O4 Yb2 Yb3 O2 3_666 . -143.9(2)
O7 Yb2 Yb3 O2 1_655 . 61.3(2)
O3 Yb2 Yb3 O2 . . -62.4(2)
O15 Yb2 Yb3 O2 . . 1.1(5)
O12 Yb2 Yb3 O2 . . 136.2(2)
O1 Yb2 Yb3 O2 . . -103.11(17)
Yb1 Yb2 Yb3 O2 . . -48.36(17)
Yb3 Yb2 Yb3 O2 3_666 . -103.11(17)
Yb1 Yb2 Yb3 O2 3_666 . -158.16(17)
O5 Yb2 Yb3 O19 . . 110.7(2)
O4 Yb2 Yb3 O19 3_666 . 175.77(18)
O7 Yb2 Yb3 O19 1_655 . 21.0(2)
O3 Yb2 Yb3 O19 . . -102.72(18)
O2 Yb2 Yb3 O19 . . -40.3(2)
O15 Yb2 Yb3 O19 . . -39.2(4)
O12 Yb2 Yb3 O19 . . 95.87(19)
O1 Yb2 Yb3 O19 . . -143.43(14)
Yb1 Yb2 Yb3 O19 . . -88.68(14)
Yb3 Yb2 Yb3 O19 3_666 . -143.43(14)
Yb1 Yb2 Yb3 O19 3_666 . 161.52(14)
O5 Yb2 Yb3 O13 . 3_766 30.6(2)
O4 Yb2 Yb3 O13 3_666 3_766 95.61(19)
O7 Yb2 Yb3 O13 1_655 3_766 -59.1(2)
O3 Yb2 Yb3 O13 . 3_766 177.12(18)
O2 Yb2 Yb3 O13 . 3_766 -120.5(2)
O15 Yb2 Yb3 O13 . 3_766 -119.4(4)
O12 Yb2 Yb3 O13 . 3_766 15.7(2)
O1 Yb2 Yb3 O13 . 3_766 136.41(15)
Yb1 Yb2 Yb3 O13 . 3_766 -168.84(15)
Yb3 Yb2 Yb3 O13 3_666 3_766 136.41(15)
Yb1 Yb2 Yb3 O13 3_666 3_766 81.36(15)
O5 Yb2 Yb3 O20 . . -121.1(12)
O4 Yb2 Yb3 O20 3_666 . -56.1(12)
O7 Yb2 Yb3 O20 1_655 . 149.2(12)
O3 Yb2 Yb3 O20 . . 25.4(12)
O2 Yb2 Yb3 O20 . . 87.8(12)
O15 Yb2 Yb3 O20 . . 88.9(12)
O12 Yb2 Yb3 O20 . . -136.0(12)
O1 Yb2 Yb3 O20 . . -15.3(12)
Yb1 Yb2 Yb3 O20 . . 39.5(12)
Yb3 Yb2 Yb3 O20 3_666 . -15.3(12)
Yb1 Yb2 Yb3 O20 3_666 . -70.3(12)
O5 Yb2 Yb3 O1 . . -105.85(17)
O4 Yb2 Yb3 O1 3_666 . -40.80(11)
O7 Yb2 Yb3 O1 1_655 . 164.45(14)
O3 Yb2 Yb3 O1 . . 40.71(11)
O2 Yb2 Yb3 O1 . . 103.11(16)
O15 Yb2 Yb3 O1 . . 104.2(4)
O12 Yb2 Yb3 O1 . . -120.70(13)
Yb1 Yb2 Yb3 O1 . . 54.751(7)
Yb3 Yb2 Yb3 O1 3_666 . 0.0
Yb1 Yb2 Yb3 O1 3_666 . -55.047(7)
O5 Yb2 Yb3 Yb2 . 3_666 -105.85(17)
O4 Yb2 Yb3 Yb2 3_666 3_666 -40.80(11)
O7 Yb2 Yb3 Yb2 1_655 3_666 164.45(14)
O3 Yb2 Yb3 Yb2 . 3_666 40.71(11)
O2 Yb2 Yb3 Yb2 . 3_666 103.11(16)
O15 Yb2 Yb3 Yb2 . 3_666 104.2(4)
O12 Yb2 Yb3 Yb2 . 3_666 -120.70(13)
O1 Yb2 Yb3 Yb2 . 3_666 0.0
Yb1 Yb2 Yb3 Yb2 . 3_666 54.751(7)
Yb3 Yb2 Yb3 Yb2 3_666 3_666 0.0
Yb1 Yb2 Yb3 Yb2 3_666 3_666 -55.047(7)
O5 Yb2 Yb3 Yb1 . 3_666 -50.80(17)
O4 Yb2 Yb3 Yb1 3_666 3_666 14.25(11)
O7 Yb2 Yb3 Yb1 1_655 3_666 -140.51(14)
O3 Yb2 Yb3 Yb1 . 3_666 95.76(11)
O2 Yb2 Yb3 Yb1 . 3_666 158.16(16)
O15 Yb2 Yb3 Yb1 . 3_666 159.3(4)
O12 Yb2 Yb3 Yb1 . 3_666 -65.65(13)
O1 Yb2 Yb3 Yb1 . 3_666 55.047(7)
Yb1 Yb2 Yb3 Yb1 . 3_666 109.799(8)
Yb3 Yb2 Yb3 Yb1 3_666 3_666 55.047(7)
O5 Yb2 Yb3 Yb1 . . -160.60(17)
O4 Yb2 Yb3 Yb1 3_666 . -95.55(12)
O7 Yb2 Yb3 Yb1 1_655 . 109.70(14)
O3 Yb2 Yb3 Yb1 . . -14.04(11)
O2 Yb2 Yb3 Yb1 . . 48.36(16)
O15 Yb2 Yb3 Yb1 . . 49.5(4)
O12 Yb2 Yb3 Yb1 . . -175.45(13)
O1 Yb2 Yb3 Yb1 . . -54.751(7)
Yb3 Yb2 Yb3 Yb1 3_666 . -54.751(7)
Yb1 Yb2 Yb3 Yb1 3_666 . -109.799(8)
O3 Yb1 Yb3 O3 . 3_666 -78.68(18)
O2 Yb1 Yb3 O3 . 3_666 -143.2(2)
O9 Yb1 Yb3 O3 . 3_666 117.8(2)
O6 Yb1 Yb3 O3 . 3_666 47.1(6)
O4 Yb1 Yb3 O3 . 3_666 65.6(2)
O5 Yb1 Yb3 O3 3_666 3_666 2.07(16)
O18 Yb1 Yb3 O3 . 3_666 -160.3(2)
O1 Yb1 Yb3 O3 . 3_666 -39.04(11)
Yb2 Yb1 Yb3 O3 . 3_666 -93.10(11)
Yb2 Yb1 Yb3 O3 3_666 3_666 15.44(11)
Yb3 Yb1 Yb3 O3 3_666 3_666 -39.04(11)
O3 Yb1 Yb3 O4 . . -144.3(2)
O2 Yb1 Yb3 O4 . . 151.2(2)
O9 Yb1 Yb3 O4 . . 52.2(2)
O6 Yb1 Yb3 O4 . . -18.5(7)
O5 Yb1 Yb3 O4 3_666 . -63.5(2)
O18 Yb1 Yb3 O4 . . 134.1(2)
O1 Yb1 Yb3 O4 . . -104.63(17)
Yb2 Yb1 Yb3 O4 . . -158.70(17)
Yb2 Yb1 Yb3 O4 3_666 . -50.16(17)
Yb3 Yb1 Yb3 O4 3_666 . -104.63(17)
O3 Yb1 Yb3 O5 . . 1.88(16)
O2 Yb1 Yb3 O5 . . -62.7(2)
O9 Yb1 Yb3 O5 . . -161.6(2)
O6 Yb1 Yb3 O5 . . 127.6(6)
O4 Yb1 Yb3 O5 . . 146.2(2)
O5 Yb1 Yb3 O5 3_666 . 82.64(16)
O18 Yb1 Yb3 O5 . . -79.7(2)
O1 Yb1 Yb3 O5 . . 41.53(11)
Yb2 Yb1 Yb3 O5 . . -12.54(11)
Yb2 Yb1 Yb3 O5 3_666 . 96.00(11)
Yb3 Yb1 Yb3 O5 3_666 . 41.52(11)
O3 Yb1 Yb3 O2 . . 64.6(2)
O9 Yb1 Yb3 O2 . . -98.9(3)
O6 Yb1 Yb3 O2 . . -169.7(7)
O4 Yb1 Yb3 O2 . . -151.2(2)
O5 Yb1 Yb3 O2 3_666 . 145.3(2)
O18 Yb1 Yb3 O2 . . -17.0(2)
O1 Yb1 Yb3 O2 . . 104.21(17)
Yb2 Yb1 Yb3 O2 . . 50.15(17)
Yb2 Yb1 Yb3 O2 3_666 . 158.69(17)
Yb3 Yb1 Yb3 O2 3_666 . 104.21(17)
O3 Yb1 Yb3 O19 . . 121.18(18)
O2 Yb1 Yb3 O19 . . 56.6(2)
O9 Yb1 Yb3 O19 . . -42.3(2)
O6 Yb1 Yb3 O19 . . -113.1(7)
O4 Yb1 Yb3 O19 . . -94.5(2)
O5 Yb1 Yb3 O19 3_666 . -158.06(17)
O18 Yb1 Yb3 O19 . . 39.6(2)
O1 Yb1 Yb3 O19 . . 160.83(13)
Yb2 Yb1 Yb3 O19 . . 106.76(13)
Yb2 Yb1 Yb3 O19 3_666 . -144.70(13)
Yb3 Yb1 Yb3 O19 3_666 . 160.83(13)
O3 Yb1 Yb3 O13 . 3_766 70.3(6)
O2 Yb1 Yb3 O13 . 3_766 5.8(6)
O9 Yb1 Yb3 O13 . 3_766 -93.1(6)
O6 Yb1 Yb3 O13 . 3_766 -163.9(8)
O4 Yb1 Yb3 O13 . 3_766 -145.4(6)
O5 Yb1 Yb3 O13 3_666 3_766 151.1(6)
O18 Yb1 Yb3 O13 . 3_766 -11.3(6)
O1 Yb1 Yb3 O13 . 3_766 110.0(6)
Yb2 Yb1 Yb3 O13 . 3_766 55.9(6)
Yb2 Yb1 Yb3 O13 3_666 3_766 164.5(6)
Yb3 Yb1 Yb3 O13 3_666 3_766 110.0(6)
O3 Yb1 Yb3 O20 . . -161.01(19)
O2 Yb1 Yb3 O20 . . 134.4(2)
O9 Yb1 Yb3 O20 . . 35.5(2)
O6 Yb1 Yb3 O20 . . -35.3(7)
O4 Yb1 Yb3 O20 . . -16.7(2)
O5 Yb1 Yb3 O20 3_666 . -80.25(18)
O18 Yb1 Yb3 O20 . . 117.4(2)
O1 Yb1 Yb3 O20 . . -121.36(15)
Yb2 Yb1 Yb3 O20 . . -175.42(15)
Yb2 Yb1 Yb3 O20 3_666 . -66.89(15)
Yb3 Yb1 Yb3 O20 3_666 . -121.36(15)
O3 Yb1 Yb3 O1 . . -39.65(12)
O2 Yb1 Yb3 O1 . . -104.21(17)
O9 Yb1 Yb3 O1 . . 156.87(18)
O6 Yb1 Yb3 O1 . . 86.1(6)
O4 Yb1 Yb3 O1 . . 104.63(17)
O5 Yb1 Yb3 O1 3_666 . 41.11(11)
O18 Yb1 Yb3 O1 . . -121.26(16)
Yb2 Yb1 Yb3 O1 . . -54.062(7)
Yb2 Yb1 Yb3 O1 3_666 . 54.473(7)
Yb3 Yb1 Yb3 O1 3_666 . 0.0
O3 Yb1 Yb3 Yb2 . 3_666 -94.12(12)
O2 Yb1 Yb3 Yb2 . 3_666 -158.69(17)
O9 Yb1 Yb3 Yb2 . 3_666 102.40(18)
O6 Yb1 Yb3 Yb2 . 3_666 31.6(6)
O4 Yb1 Yb3 Yb2 . 3_666 50.16(17)
O5 Yb1 Yb3 Yb2 3_666 3_666 -13.36(11)
O18 Yb1 Yb3 Yb2 . 3_666 -175.73(16)
O1 Yb1 Yb3 Yb2 . 3_666 -54.473(7)
Yb2 Yb1 Yb3 Yb2 . 3_666 -108.535(8)
Yb3 Yb1 Yb3 Yb2 3_666 3_666 -54.473(7)
O3 Yb1 Yb3 Yb1 . 3_666 -39.65(12)
O2 Yb1 Yb3 Yb1 . 3_666 -104.21(17)
O9 Yb1 Yb3 Yb1 . 3_666 156.87(18)
O6 Yb1 Yb3 Yb1 . 3_666 86.1(6)
O4 Yb1 Yb3 Yb1 . 3_666 104.63(17)
O5 Yb1 Yb3 Yb1 3_666 3_666 41.11(11)
O18 Yb1 Yb3 Yb1 . 3_666 -121.26(16)
O1 Yb1 Yb3 Yb1 . 3_666 0.0
Yb2 Yb1 Yb3 Yb1 . 3_666 -54.062(7)
Yb2 Yb1 Yb3 Yb1 3_666 3_666 54.473(7)
Yb3 Yb1 Yb3 Yb1 3_666 3_666 0.0
O3 Yb1 Yb3 Yb2 . . 14.41(12)
O2 Yb1 Yb3 Yb2 . . -50.15(17)
O9 Yb1 Yb3 Yb2 . . -149.07(18)
O6 Yb1 Yb3 Yb2 . . 140.1(6)
O4 Yb1 Yb3 Yb2 . . 158.70(17)
O5 Yb1 Yb3 Yb2 3_666 . 95.17(11)
O18 Yb1 Yb3 Yb2 . . -67.20(16)
O1 Yb1 Yb3 Yb2 . . 54.062(7)
Yb2 Yb1 Yb3 Yb2 3_666 . 108.535(8)
Yb3 Yb1 Yb3 Yb2 3_666 . 54.062(7)
